data_4350623
loop_
_publ_author_name
'Eisler, Dana J.'
'Chivers, Tristram'

_publ_section_title
;
 Bis(1 degree-amino)cyclodistib(III)azanes: the first structural
 characterization of cis and trans isomers of a single
 cyclodipnict(III)azane.
;
_journal_issue 26
_journal_name_full 'Inorganic chemistry'
_journal_page_first 10734
_journal_page_last 10742
_journal_paper_doi 10.1021/ic061660t
_journal_volume 45
_journal_year 2006
_chemical_formula_moiety 'C36 H60 Li2 N4 O Sb2'
_chemical_formula_sum 'C36 H60 Li2 N4 O Sb2'
_chemical_formula_weight 822.26
_space_group_IT_number 14
_space_group_name_Hall '-P 2ybc'
_space_group_name_H-M_alt 'P 1 21/c 1'
_symmetry_cell_setting monoclinic
_symmetry_space_group_name_H-M 'P 1 21/c 1'
_atom_sites_solution_hydrogens geom
_atom_sites_solution_primary direct
_atom_sites_solution_secondary difmap
_audit_creation_method SHELXL-97
_cell_angle_alpha 90.00
_cell_angle_beta 112.16(3)
_cell_angle_gamma 90.00
_cell_formula_units_Z 4
_cell_length_a 18.353(4)
_cell_length_b 10.586(2)
_cell_length_c 21.552(4)
_cell_measurement_temperature 173(2)
_cell_volume 3877.9(16)
_computing_cell_refinement 'Nonius DENZO'
_computing_data_collection 'Nonius COLLECT'
_computing_data_reduction 'Nonius DENZO'
_computing_molecular_graphics 'Bruker SHELXTL'
_computing_publication_material 'Bruker SHELXTL'
_computing_structure_refinement 'SHELXL-97 (Sheldrick, 1997)'
_computing_structure_solution 'SHELXS-97 (Sheldrick, 1990)'
_diffrn_ambient_temperature 173(2)
_diffrn_measured_fraction_theta_full 0.996
_diffrn_measured_fraction_theta_max 0.996
_diffrn_measurement_device_type 'Nonius Kappa CCD'
_diffrn_measurement_method 'phi\omega scans'
_diffrn_radiation_monochromator graphite
_diffrn_radiation_source 'fine-focus sealed tube'
_diffrn_radiation_type MoK\a
_diffrn_radiation_wavelength 0.71073
_diffrn_reflns_av_R_equivalents 0.0562
_diffrn_reflns_av_sigmaI/netI 0.0851
_diffrn_reflns_limit_h_max 21
_diffrn_reflns_limit_h_min -21
_diffrn_reflns_limit_k_max 11
_diffrn_reflns_limit_k_min -12
_diffrn_reflns_limit_l_max 25
_diffrn_reflns_limit_l_min -25
_diffrn_reflns_number 25574
_diffrn_reflns_theta_full 25.03
_diffrn_reflns_theta_max 25.03
_diffrn_reflns_theta_min 3.60
_exptl_absorpt_coefficient_mu 1.424
_exptl_absorpt_correction_T_max 0.9859
_exptl_absorpt_correction_T_min 0.8946
_exptl_absorpt_correction_type integration
_exptl_absorpt_process_details 'HKL Scalepack (Otwinowski & Minor 1997)'
_exptl_crystal_colour yellow
_exptl_crystal_density_diffrn 1.408
_exptl_crystal_density_method 'not measured'
_exptl_crystal_description rod
_exptl_crystal_F_000 1680
_exptl_crystal_size_max 0.08
_exptl_crystal_size_mid 0.02
_exptl_crystal_size_min 0.01
_refine_diff_density_max 0.643
_refine_diff_density_min -0.712
_refine_diff_density_rms 0.113
_refine_ls_extinction_method none
_refine_ls_goodness_of_fit_ref 1.027
_refine_ls_hydrogen_treatment constr
_refine_ls_matrix_type full
_refine_ls_number_parameters 409
_refine_ls_number_reflns 6833
_refine_ls_number_restraints 0
_refine_ls_restrained_S_all 1.027
_refine_ls_R_factor_all 0.0847
_refine_ls_R_factor_gt 0.0429
_refine_ls_shift/su_max 0.001
_refine_ls_shift/su_mean 0.000
_refine_ls_structure_factor_coef Fsqd
_refine_ls_weighting_details 'calc w=1/[\s^2^(Fo^2^)+(0.0279P)^2^+1.0670P] where P=(Fo^2^+2Fc^2^)/3'
_refine_ls_weighting_scheme calc
_refine_ls_wR_factor_gt 0.0762
_refine_ls_wR_factor_ref 0.0880
_reflns_number_gt 4655
_reflns_number_total 6833
_reflns_threshold_expression >2sigma(I)
_cod_data_source_file ic061660tsi20060901_013006.cif
_cod_data_source_block complex6
_cod_depositor_comments
;
The following automatic conversions were performed:

data item '_symmetry_cell_setting' value 'Monoclinic' was changed to
'monoclinic' in accordance with the
/home/saulius/struct/COD-crude-data/automatic-downloads/DataCite-retrospective/ACS/depositions/lib/dictionaries/cif_core.dic
dictionary named 'cif_core.dic' version 2.4.2 last updated on
2011-04-26.

Automatic conversion script
Id: cif_fix_values 6909 2019-04-08 15:41:33Z antanas 
;
_cod_original_sg_symbol_H-M P2(1)/c
_cod_database_code 4350623

loop_
_symmetry_equiv_pos_as_xyz
'x, y, z'
'-x, y+1/2, -z+1/2'
'-x, -y, -z'
'x, -y-1/2, z-1/2'

loop_
_atom_site_label
_atom_site_type_symbol
_atom_site_fract_x
_atom_site_fract_y
_atom_site_fract_z
_atom_site_U_iso_or_equiv
_atom_site_adp_type
_atom_site_occupancy
_atom_site_symmetry_multiplicity
_atom_site_calc_flag
_atom_site_refinement_flags
_atom_site_disorder_assembly
_atom_site_disorder_group
Sb1 Sb 0.37131(2) 0.19190(3) 0.449700(17) 0.02633(11) Uani 1 1 d . . .
Sb2 Sb 0.20134(2) 0.14933(3) 0.335053(17) 0.02892(11) Uani 1 1 d . . .
N1 N 0.2671(2) 0.2942(4) 0.39661(19) 0.0282(10) Uani 1 1 d . . .
C1 C 0.2719(3) 0.4198(4) 0.3665(3) 0.0276(12) Uani 1 1 d . . .
C2 C 0.1895(3) 0.4754(5) 0.3351(3) 0.0411(15) Uani 1 1 d . . .
H2A H 0.1646 0.4753 0.3681 0.062 Uiso 1 1 calc R . .
H2B H 0.1580 0.4245 0.2962 0.062 Uiso 1 1 calc R . .
H2C H 0.1929 0.5623 0.3207 0.062 Uiso 1 1 calc R . .
C3 C 0.3220(4) 0.5102(5) 0.4212(3) 0.0429(15) Uani 1 1 d . . .
H3A H 0.2973 0.5228 0.4539 0.064 Uiso 1 1 calc R . .
H3B H 0.3261 0.5916 0.4010 0.064 Uiso 1 1 calc R . .
H3C H 0.3747 0.4744 0.4437 0.064 Uiso 1 1 calc R . .
C4 C 0.3074(4) 0.4100(5) 0.3122(3) 0.0509(17) Uani 1 1 d . . .
H4A H 0.3606 0.3744 0.3319 0.076 Uiso 1 1 calc R . .
H4B H 0.3100 0.4944 0.2944 0.076 Uiso 1 1 calc R . .
H4C H 0.2743 0.3552 0.2759 0.076 Uiso 1 1 calc R . .
N2 N 0.3047(2) 0.0486(3) 0.3873(2) 0.0272(10) Uani 1 1 d . . .
C5 C 0.3413(3) -0.0315(5) 0.3486(3) 0.0346(13) Uani 1 1 d . . .
C6 C 0.4130(4) -0.0982(6) 0.3986(3) 0.0465(16) Uani 1 1 d . . .
H6A H 0.4495 -0.0353 0.4272 0.070 Uiso 1 1 calc R . .
H6B H 0.4393 -0.1465 0.3743 0.070 Uiso 1 1 calc R . .
H6C H 0.3962 -0.1556 0.4263 0.070 Uiso 1 1 calc R . .
C7 C 0.3664(4) 0.0485(5) 0.3012(3) 0.0466(16) Uani 1 1 d . . .
H7A H 0.4042 0.1127 0.3269 0.070 Uiso 1 1 calc R . .
H7B H 0.3202 0.0899 0.2684 0.070 Uiso 1 1 calc R . .
H7C H 0.3910 -0.0058 0.2778 0.070 Uiso 1 1 calc R . .
C8 C 0.2810(4) -0.1295(5) 0.3081(3) 0.0511(17) Uani 1 1 d . . .
H8A H 0.2661 -0.1828 0.3386 0.077 Uiso 1 1 calc R . .
H8B H 0.3040 -0.1823 0.2829 0.077 Uiso 1 1 calc R . .
H8C H 0.2343 -0.0865 0.2770 0.077 Uiso 1 1 calc R . .
N3 N 0.3296(2) 0.1379(3) 0.51974(19) 0.0221(9) Uani 1 1 d . . .
C9 C 0.3736(3) 0.1492(4) 0.5890(2) 0.0233(11) Uani 1 1 d . . .
C10 C 0.4077(3) 0.2634(4) 0.6219(2) 0.0255(12) Uani 1 1 d . . .
C11 C 0.4474(3) 0.2655(5) 0.6914(3) 0.0338(13) Uani 1 1 d . . .
H11A H 0.4712 0.3422 0.7122 0.041 Uiso 1 1 calc R . .
C12 C 0.4532(3) 0.1619(5) 0.7306(3) 0.0394(14) Uani 1 1 d . . .
H12A H 0.4812 0.1659 0.7776 0.047 Uiso 1 1 calc R . .
C13 C 0.4177(3) 0.0509(5) 0.7004(3) 0.0331(13) Uani 1 1 d . . .
H13A H 0.4198 -0.0210 0.7274 0.040 Uiso 1 1 calc R . .
C14 C 0.3787(3) 0.0424(4) 0.6313(2) 0.0272(12) Uani 1 1 d . . .
C15 C 0.3668(4) 0.4927(5) 0.6133(3) 0.0466(16) Uani 1 1 d . . .
H15A H 0.3167 0.4646 0.6150 0.070 Uiso 1 1 calc R . .
H15B H 0.3579 0.5678 0.5848 0.070 Uiso 1 1 calc R . .
H15C H 0.4036 0.5134 0.6586 0.070 Uiso 1 1 calc R . .
C16 C 0.4014(3) 0.3874(4) 0.5844(3) 0.0296(12) Uani 1 1 d . . .
H16A H 0.3649 0.3736 0.5369 0.035 Uiso 1 1 calc R . .
C17 C 0.4807(4) 0.4303(5) 0.5837(3) 0.0463(16) Uani 1 1 d . . .
H17A H 0.5007 0.3662 0.5614 0.069 Uiso 1 1 calc R . .
H17B H 0.5182 0.4417 0.6299 0.069 Uiso 1 1 calc R . .
H17C H 0.4740 0.5105 0.5595 0.069 Uiso 1 1 calc R . .
C18 C 0.3209(4) -0.1710(5) 0.6479(3) 0.0443(15) Uani 1 1 d . . .
H18A H 0.2867 -0.1254 0.6659 0.066 Uiso 1 1 calc R . .
H18B H 0.3688 -0.1978 0.6849 0.066 Uiso 1 1 calc R . .
H18C H 0.2932 -0.2454 0.6231 0.066 Uiso 1 1 calc R . .
C19 C 0.3428(3) -0.0840(4) 0.6008(3) 0.0301(13) Uani 1 1 d . . .
H19A H 0.2930 -0.0647 0.5619 0.036 Uiso 1 1 calc R . .
C20 C 0.3975(4) -0.1508(5) 0.5727(3) 0.0430(15) Uani 1 1 d . . .
H20A H 0.4115 -0.0927 0.5436 0.064 Uiso 1 1 calc R . .
H20B H 0.3707 -0.2249 0.5468 0.064 Uiso 1 1 calc R . .
H20C H 0.4453 -0.1778 0.6097 0.064 Uiso 1 1 calc R . .
N4 N 0.1581(2) 0.1010(4) 0.4042(2) 0.0287(10) Uani 1 1 d . . .
C21 C 0.0787(3) 0.0687(4) 0.3875(2) 0.0276(12) Uani 1 1 d . . .
C22 C 0.0605(3) -0.0400(5) 0.4191(3) 0.0322(13) Uani 1 1 d . . .
C23 C -0.0168(4) -0.0775(5) 0.4036(3) 0.0425(15) Uani 1 1 d . . .
H23A H -0.0270 -0.1497 0.4253 0.051 Uiso 1 1 calc R . .
C24 C -0.0789(3) -0.0134(6) 0.3581(3) 0.0440(15) Uani 1 1 d . . .
H24A H -0.1314 -0.0425 0.3466 0.053 Uiso 1 1 calc R . .
C25 C -0.0632(3) 0.0953(5) 0.3291(3) 0.0365(14) Uani 1 1 d . . .
H25A H -0.1058 0.1415 0.2981 0.044 Uiso 1 1 calc R . .
C26 C 0.0133(3) 0.1384(5) 0.3441(3) 0.0310(13) Uani 1 1 d . . .
C27 C 0.1026(4) -0.1961(6) 0.5176(3) 0.0528(17) Uani 1 1 d . . .
H27A H 0.0753 -0.1433 0.5393 0.079 Uiso 1 1 calc R . .
H27B H 0.1496 -0.2331 0.5517 0.079 Uiso 1 1 calc R . .
H27C H 0.0675 -0.2637 0.4923 0.079 Uiso 1 1 calc R . .
C28 C 0.1269(3) -0.1147(5) 0.4695(3) 0.0340(13) Uani 1 1 d . . .
H28A H 0.1666 -0.0523 0.4976 0.041 Uiso 1 1 calc R . .
C29 C 0.1686(4) -0.1994(5) 0.4357(3) 0.0452(15) Uani 1 1 d . . .
H29A H 0.1337 -0.2689 0.4126 0.068 Uiso 1 1 calc R . .
H29B H 0.2167 -0.2337 0.4697 0.068 Uiso 1 1 calc R . .
H29C H 0.1821 -0.1497 0.4032 0.068 Uiso 1 1 calc R . .
C30 C -0.0043(4) 0.2573(7) 0.2378(3) 0.070(2) Uani 1 1 d . . .
H30A H 0.0237 0.1890 0.2254 0.105 Uiso 1 1 calc R . .
H30B H 0.0071 0.3379 0.2209 0.105 Uiso 1 1 calc R . .
H30C H -0.0611 0.2411 0.2181 0.105 Uiso 1 1 calc R . .
C31 C 0.0224(4) 0.2636(5) 0.3134(3) 0.0408(14) Uani 1 1 d . . .
H31A H 0.0796 0.2859 0.3318 0.049 Uiso 1 1 calc R . .
C32 C -0.0222(4) 0.3697(6) 0.3335(4) 0.076(2) Uani 1 1 d . . .
H32A H -0.0081 0.4516 0.3200 0.115 Uiso 1 1 calc R . .
H32B H -0.0077 0.3686 0.3822 0.115 Uiso 1 1 calc R . .
H32C H -0.0790 0.3562 0.3112 0.115 Uiso 1 1 calc R . .
Li1 Li 0.2238(5) 0.2367(8) 0.4723(4) 0.032(2) Uiso 1 1 d . A .
O1 O 0.1889(2) 0.3292(4) 0.5311(2) 0.0481(11) Uani 1 1 d . . .
C33 C 0.1479(6) 0.4497(9) 0.5198(5) 0.054(3) Uiso 0.65 1 d P A 1
H33A H 0.1124 0.4599 0.4723 0.065 Uiso 0.65 1 calc PR A 1
H33B H 0.1852 0.5214 0.5331 0.065 Uiso 0.65 1 calc PR A 1
C34 C 0.1009(5) 0.4381(8) 0.5661(5) 0.090(3) Uani 0.65 1 d P A 1
H34A H 0.0904 0.5223 0.5809 0.108 Uiso 0.65 1 calc PR A 1
H34B H 0.0504 0.3938 0.5432 0.108 Uiso 0.65 1 calc PR A 1
C35 C 0.1540(5) 0.3635(9) 0.6230(4) 0.081(3) Uani 0.65 1 d P A 1
H35A H 0.1242 0.3217 0.6471 0.097 Uiso 0.65 1 calc PR A 1
H35B H 0.1949 0.4181 0.6548 0.097 Uiso 0.65 1 calc PR A 1
C36 C 0.1899(4) 0.2681(7) 0.5924(3) 0.062(2) Uani 0.65 1 d P A 1
H36A H 0.2444 0.2482 0.6228 0.075 Uiso 0.65 1 calc PR A 1
H36B H 0.1587 0.1892 0.5819 0.075 Uiso 0.65 1 calc PR A 1
C33A C 0.1068(12) 0.3774(19) 0.5087(10) 0.059(5) Uiso 0.35 1 d P A 2
H33C H 0.0962 0.4383 0.4714 0.070 Uiso 0.35 1 calc PR A 2
H33D H 0.0687 0.3070 0.4934 0.070 Uiso 0.35 1 calc PR A 2
C34A C 0.1009(5) 0.4381(8) 0.5661(5) 0.090(3) Uani 0.35 1 d P A 2
H34C H 0.0463 0.4356 0.5643 0.108 Uiso 0.35 1 calc PR A 2
H34D H 0.1184 0.5272 0.5692 0.108 Uiso 0.35 1 calc PR A 2
C35A C 0.1540(5) 0.3635(9) 0.6230(4) 0.081(3) Uani 0.35 1 d P A 2
H35C H 0.1242 0.3217 0.6471 0.097 Uiso 0.35 1 calc PR A 2
H35D H 0.1949 0.4181 0.6548 0.097 Uiso 0.35 1 calc PR A 2
C36A C 0.1899(4) 0.2681(7) 0.5924(3) 0.062(2) Uani 0.35 1 d P A 2
H36C H 0.2444 0.2482 0.6228 0.075 Uiso 0.35 1 calc PR A 2
H36D H 0.1587 0.1892 0.5819 0.075 Uiso 0.35 1 calc PR A 2
Li2 Li 0.2596(6) 0.0051(8) 0.4601(5) 0.037(2) Uiso 1 1 d . . .

loop_
_atom_site_aniso_label
_atom_site_aniso_U_11
_atom_site_aniso_U_22
_atom_site_aniso_U_33
_atom_site_aniso_U_23
_atom_site_aniso_U_13
_atom_site_aniso_U_12
Sb1 0.0240(2) 0.02755(18) 0.0273(2) 0.00143(15) 0.00953(17) 0.00141(15)
Sb2 0.0277(2) 0.0332(2) 0.0238(2) 0.00012(15) 0.00735(17) 0.00168(16)
N1 0.031(3) 0.024(2) 0.028(2) 0.0069(18) 0.009(2) -0.0001(19)
C1 0.023(3) 0.029(3) 0.028(3) 0.007(2) 0.005(3) 0.001(2)
C2 0.043(4) 0.028(3) 0.040(3) 0.010(3) 0.000(3) 0.001(3)
C3 0.050(4) 0.030(3) 0.048(4) 0.012(3) 0.017(3) -0.001(3)
C4 0.064(5) 0.048(3) 0.048(4) 0.011(3) 0.029(4) -0.012(3)
N2 0.028(3) 0.027(2) 0.026(2) 0.0006(18) 0.009(2) 0.0062(19)
C5 0.036(4) 0.040(3) 0.033(3) -0.002(3) 0.019(3) 0.011(3)
C6 0.046(4) 0.051(3) 0.045(4) 0.005(3) 0.020(3) 0.022(3)
C7 0.054(4) 0.054(4) 0.042(4) -0.006(3) 0.029(3) 0.006(3)
C8 0.064(5) 0.042(3) 0.055(4) -0.021(3) 0.031(4) 0.001(3)
N3 0.022(2) 0.020(2) 0.020(2) -0.0001(17) 0.002(2) -0.0006(17)
C9 0.018(3) 0.025(3) 0.028(3) 0.001(2) 0.010(2) 0.004(2)
C10 0.022(3) 0.024(3) 0.031(3) -0.002(2) 0.011(3) 0.003(2)
C11 0.028(3) 0.038(3) 0.031(3) -0.007(3) 0.007(3) -0.001(2)
C12 0.043(4) 0.046(3) 0.023(3) 0.000(3) 0.006(3) 0.001(3)
C13 0.036(4) 0.032(3) 0.028(3) 0.003(2) 0.008(3) 0.003(3)
C14 0.028(3) 0.026(3) 0.025(3) 0.003(2) 0.007(3) 0.006(2)
C15 0.061(5) 0.028(3) 0.053(4) -0.004(3) 0.024(4) -0.002(3)
C16 0.029(3) 0.029(3) 0.028(3) -0.002(2) 0.009(3) -0.007(2)
C17 0.044(4) 0.046(3) 0.049(4) 0.000(3) 0.018(3) -0.016(3)
C18 0.051(4) 0.033(3) 0.047(4) 0.002(3) 0.017(3) -0.005(3)
C19 0.034(3) 0.026(3) 0.026(3) 0.007(2) 0.006(3) -0.002(2)
C20 0.059(4) 0.030(3) 0.045(4) -0.005(3) 0.025(3) -0.004(3)
N4 0.026(3) 0.033(2) 0.024(2) -0.0014(19) 0.007(2) -0.005(2)
C21 0.030(3) 0.029(3) 0.023(3) -0.011(2) 0.009(3) -0.004(2)
C22 0.034(4) 0.038(3) 0.025(3) 0.000(2) 0.010(3) -0.002(3)
C23 0.043(4) 0.047(4) 0.040(4) 0.005(3) 0.019(3) -0.007(3)
C24 0.024(3) 0.062(4) 0.041(4) 0.000(3) 0.007(3) -0.007(3)
C25 0.028(4) 0.047(3) 0.028(3) 0.001(3) 0.003(3) 0.002(3)
C26 0.027(3) 0.040(3) 0.026(3) -0.003(2) 0.010(3) -0.004(3)
C27 0.053(4) 0.055(4) 0.048(4) 0.017(3) 0.016(4) -0.003(3)
C28 0.034(4) 0.039(3) 0.028(3) 0.001(2) 0.010(3) -0.006(3)
C29 0.043(4) 0.035(3) 0.049(4) 0.000(3) 0.009(3) 0.003(3)
C30 0.057(5) 0.087(5) 0.052(5) 0.041(4) 0.007(4) -0.011(4)
C31 0.034(4) 0.040(3) 0.048(4) 0.003(3) 0.016(3) 0.002(3)
C32 0.054(5) 0.048(4) 0.130(7) -0.010(4) 0.038(5) 0.010(4)
O1 0.049(3) 0.054(2) 0.050(3) 0.000(2) 0.029(2) 0.015(2)
C34 0.093(7) 0.097(6) 0.101(7) -0.003(5) 0.060(6) 0.027(5)
C35 0.075(6) 0.133(7) 0.050(5) -0.022(5) 0.041(5) -0.011(5)
C36 0.047(5) 0.080(5) 0.073(5) 0.026(4) 0.037(4) 0.011(4)
C34A 0.093(7) 0.097(6) 0.101(7) -0.003(5) 0.060(6) 0.027(5)
C35A 0.075(6) 0.133(7) 0.050(5) -0.022(5) 0.041(5) -0.011(5)
C36A 0.047(5) 0.080(5) 0.073(5) 0.026(4) 0.037(4) 0.011(4)

loop_
_atom_type_symbol
_atom_type_description
_atom_type_scat_dispersion_real
_atom_type_scat_dispersion_imag
_atom_type_scat_source
C C 0.0033 0.0016 'International Tables Vol C Tables 4.2.6.8 and 6.1.1.4'
H H 0.0000 0.0000 'International Tables Vol C Tables 4.2.6.8 and 6.1.1.4'
Li Li -0.0003 0.0001 'International Tables Vol C Tables 4.2.6.8 and 6.1.1.4'
N N 0.0061 0.0033 'International Tables Vol C Tables 4.2.6.8 and 6.1.1.4'
O O 0.0106 0.0060 'International Tables Vol C Tables 4.2.6.8 and 6.1.1.4'
Sb Sb -0.5866 1.5461 'International Tables Vol C Tables 4.2.6.8 and 6.1.1.4'

loop_
_geom_angle_atom_site_label_1
_geom_angle_atom_site_label_2
_geom_angle_atom_site_label_3
_geom_angle
N3 Sb1 N2 88.94(15)
N3 Sb1 N1 91.68(15)
N2 Sb1 N1 80.40(15)
N4 Sb2 N1 90.63(16)
N4 Sb2 N2 90.16(16)
N1 Sb2 N2 80.97(16)
C1 N1 Sb2 119.4(3)
C1 N1 Sb1 119.9(3)
Sb2 N1 Sb1 98.95(16)
C1 N1 Li1 132.7(4)
Sb2 N1 Li1 89.1(3)
Sb1 N1 Li1 87.8(3)
N1 C1 C2 109.0(4)
N1 C1 C3 109.8(4)
C2 C1 C3 107.9(4)
N1 C1 C4 112.4(4)
C2 C1 C4 108.7(5)
C3 C1 C4 108.9(4)
C5 N2 Li2 132.6(4)
C5 N2 Sb1 119.2(3)
Li2 N2 Sb1 88.7(3)
C5 N2 Sb2 119.3(3)
Li2 N2 Sb2 88.9(3)
Sb1 N2 Sb2 99.67(16)
N2 C5 C6 108.4(4)
N2 C5 C7 111.6(4)
C6 C5 C7 109.4(5)
N2 C5 C8 108.6(4)
C6 C5 C8 109.6(5)
C7 C5 C8 109.3(5)
C9 N3 Li2 135.2(4)
C9 N3 Sb1 122.8(3)
Li2 N3 Sb1 92.9(3)
C9 N3 Li1 121.9(4)
Li2 N3 Li1 77.6(4)
Sb1 N3 Li1 92.1(3)
N3 C9 C10 124.7(4)
N3 C9 C14 118.7(4)
C10 C9 C14 116.3(4)
C11 C10 C9 120.2(4)
C11 C10 C16 117.3(4)
C9 C10 C16 122.5(4)
C12 C11 C10 122.5(5)
C11 C12 C13 118.7(5)
C12 C13 C14 121.3(5)
C13 C14 C9 120.9(5)
C13 C14 C19 118.9(4)
C9 C14 C19 120.2(4)
C10 C16 C15 111.9(4)
C10 C16 C17 112.2(4)
C15 C16 C17 109.3(4)
C14 C19 C20 109.6(4)
C14 C19 C18 114.8(4)
C20 C19 C18 111.1(4)
C21 N4 Sb2 122.4(3)
C21 N4 Li2 130.6(4)
Sb2 N4 Li2 92.1(3)
C21 N4 Li1 128.1(4)
Sb2 N4 Li1 93.5(3)
Li2 N4 Li1 76.9(4)
N4 C21 C26 125.4(5)
N4 C21 C22 118.5(5)
C26 C21 C22 116.0(5)
C23 C22 C21 120.9(5)
C23 C22 C28 119.8(5)
C21 C22 C28 119.3(5)
C24 C23 C22 122.0(5)
C23 C24 C25 118.3(5)
C24 C25 C26 121.9(5)
C25 C26 C21 120.7(5)
C25 C26 C31 116.8(5)
C21 C26 C31 122.5(5)
C22 C28 C29 112.1(4)
C22 C28 C27 114.6(5)
C29 C28 C27 108.5(5)
C30 C31 C26 112.8(5)
C30 C31 C32 110.1(6)
C26 C31 C32 110.8(5)
O1 Li1 N4 125.1(5)
O1 Li1 N3 114.6(4)
N4 Li1 N3 100.5(4)
O1 Li1 N1 132.5(5)
N4 Li1 N1 86.7(4)
N3 Li1 N1 88.4(4)
C33 O1 C36 111.6(5)
C36A O1 C33A 96.4(8)
C33 O1 Li1 128.7(5)
C36 O1 Li1 118.9(4)
C33A O1 Li1 121.1(8)
O1 C33 C34 101.6(7)
C35 C34 C33 103.0(7)
C34 C35 C36 105.0(6)
O1 C36 C35 104.1(5)
N3 Li2 N4 104.4(4)
N3 Li2 N2 89.3(4)
N4 Li2 N2 88.8(4)

loop_
_geom_bond_atom_site_label_1
_geom_bond_atom_site_label_2
_geom_bond_distance
Sb1 N3 2.015(4)
Sb1 N2 2.089(4)
Sb1 N1 2.119(4)
Sb2 N4 2.002(4)
Sb2 N1 2.088(4)
Sb2 N2 2.095(4)
N1 C1 1.496(6)
N1 Li1 2.154(9)
C1 C2 1.524(7)
C1 C3 1.527(7)
C1 C4 1.543(7)
N2 C5 1.512(6)
N2 Li2 2.084(10)
C5 C6 1.523(7)
C5 C7 1.526(7)
C5 C8 1.528(8)
N3 C9 1.409(6)
N3 Li2 2.008(10)
N3 Li1 2.101(10)
C9 C10 1.421(6)
C9 C14 1.433(6)
C10 C11 1.396(7)
C10 C16 1.523(7)
C11 C12 1.364(7)
C12 C13 1.382(7)
C13 C14 1.390(7)
C14 C19 1.527(7)
C15 C16 1.526(7)
C16 C17 1.531(7)
C18 C19 1.533(7)
C19 C20 1.527(7)
N4 C21 1.405(6)
N4 Li2 2.063(10)
N4 Li1 2.082(9)
C21 C26 1.419(7)
C21 C22 1.438(7)
C22 C23 1.388(7)
C22 C28 1.514(7)
C23 C24 1.371(8)
C24 C25 1.391(8)
C25 C26 1.394(7)
C26 C31 1.519(7)
C27 C28 1.536(7)
C28 C29 1.529(7)
C30 C31 1.516(8)
C31 C32 1.546(8)
Li1 O1 1.894(9)
O1 C33 1.455(10)
O1 C36 1.464(7)
O1 C33A 1.49(2)
C33 C34 1.549(12)
C34 C35 1.475(10)
C35 C36 1.490(9)
